data_7047734
loop_
_publ_author_name
'Lu, Hongcheng'
'Kageyama, Hiroshi'

_publ_section_title
;
 PbFePO<sub>4</sub>F<sub>2</sub> with a 1/6th bond depleted triangular
 lattice.
;
_journal_issue 43
_journal_name_full 'Dalton transactions (Cambridge, England : 2003)'
_journal_page_first 15303
_journal_page_last 15306
_journal_paper_doi 10.1039/c8dt03802c
_journal_volume 47
_journal_year 2018
_chemical_formula_moiety 'F2 Fe O4 P Pb'
_chemical_formula_sum 'F2 Fe O4 P Pb'
_chemical_formula_weight 396.02
_chemical_name_systematic 'Lead Iron Phosphate Fluoride'
_space_group_crystal_system monoclinic
_space_group_IT_number 14
_space_group_name_Hall '-P 2yn'
_space_group_name_H-M_alt 'P 1 21/n 1'
_symmetry_cell_setting monoclinic
_symmetry_Int_Tables_number 14
_symmetry_space_group_name_Hall '-P 2yn'
_symmetry_space_group_name_H-M 'P 1 21/n 1'
_audit_creation_method SHELXL-2014/7
_audit_update_record
;
2018-10-04 deposited with the CCDC.
2018-10-09 downloaded from the CCDC.
;
_cell_angle_alpha 90
_cell_angle_beta 102.765(9)
_cell_angle_gamma 90
_cell_formula_units_Z 4
_cell_length_a 5.257(2)
_cell_length_b 12.404(5)
_cell_length_c 7.098(3)
_cell_measurement_reflns_used 1422
_cell_measurement_temperature 123(2)
_cell_measurement_theta_max 27.5
_cell_measurement_theta_min 3.3
_cell_volume 451.4(3)
_computing_cell_refinement CrystalClear-SM
_computing_data_collection CrystalClear-SM
_computing_data_reduction CrystalClear-SM
_computing_molecular_graphics 'Ortep-3 for Windows (Farrugia, 1997)'
_computing_publication_material 'WinGX publication routines (Farrugia, 2012)'
_computing_structure_refinement 'SHELXL-2014/7 (Sheldrick, 2014)'
_computing_structure_solution 'SHELXT-2014/7 (Sheldrick, 2014)'
_diffrn_ambient_temperature 123(2)
_diffrn_measured_fraction_theta_full 0.996
_diffrn_measured_fraction_theta_max 0.987
_diffrn_measurement_device_type Rigaku
_diffrn_radiation_probe x-ray
_diffrn_radiation_type MoK\a
_diffrn_radiation_wavelength 0.71073
_diffrn_reflns_av_R_equivalents 0.0314
_diffrn_reflns_av_unetI/netI 0.0362
_diffrn_reflns_Laue_measured_fraction_full 0.996
_diffrn_reflns_Laue_measured_fraction_max 0.987
_diffrn_reflns_limit_h_max 6
_diffrn_reflns_limit_h_min -6
_diffrn_reflns_limit_k_max 16
_diffrn_reflns_limit_k_min -16
_diffrn_reflns_limit_l_max 8
_diffrn_reflns_limit_l_min -9
_diffrn_reflns_number 3723
_diffrn_reflns_point_group_measured_fraction_full 0.996
_diffrn_reflns_point_group_measured_fraction_max 0.987
_diffrn_reflns_theta_full 25.242
_diffrn_reflns_theta_max 27.515
_diffrn_reflns_theta_min 3.285
_diffrn_source 'fine-focus sealed tube'
_diffrn_source_type graphite
_exptl_absorpt_coefficient_mu 40.791
_exptl_absorpt_correction_T_max 0.665
_exptl_absorpt_correction_T_min 0.619
_exptl_absorpt_correction_type multi-scan
_exptl_absorpt_process_details CrystalClear
_exptl_crystal_colour black
_exptl_crystal_density_diffrn 5.827
_exptl_crystal_description block
_exptl_crystal_F_000 692.0
_exptl_crystal_preparation 'Magnetic properties'
_exptl_crystal_size_max 0.020
_exptl_crystal_size_mid 0.010
_exptl_crystal_size_min 0.010
_refine_diff_density_max 1.498
_refine_diff_density_min -2.942
_refine_diff_density_rms 0.312
_refine_ls_extinction_coef 0.0020(3)
_refine_ls_extinction_expression Fc^*^=kFc[1+0.001xFc^2^\l^3^/sin(2\q)]^-1/4^
_refine_ls_extinction_method 'SHELXL-2014/7 (Sheldrick 2014'
_refine_ls_goodness_of_fit_ref 1.010
_refine_ls_hydrogen_treatment undef
_refine_ls_matrix_type full
_refine_ls_number_parameters 60
_refine_ls_number_reflns 1026
_refine_ls_number_restraints 0
_refine_ls_restrained_S_all 1.010
_refine_ls_R_factor_all 0.0394
_refine_ls_R_factor_gt 0.0367
_refine_ls_shift/su_max 0.000
_refine_ls_shift/su_mean 0.000
_refine_ls_structure_factor_coef Fsqd
_refine_ls_weighting_details 'w=1/[\s^2^(Fo^2^)+(0.0158P)^2^+11.6559P] where P=(Fo^2^+2Fc^2^)/3'
_refine_ls_weighting_scheme calc
_refine_ls_wR_factor_gt 0.0679
_refine_ls_wR_factor_ref 0.0696
_reflns_Friedel_coverage 0.000
_reflns_number_gt 954
_reflns_number_total 1039
_reflns_threshold_expression 'I > 2\s(I)'
_cod_data_source_file c8dt03802c2.cif
_cod_data_source_block PbFePO4F2
_cod_depositor_comments 'Adding full bibliography for 7047734.cif.'
_cod_original_sg_symbol_H-M 'P 21/n'
_cod_database_code 7047734
_shelx_space_group_comment
;
The symmetry employed for this shelxl refinement is uniquely defined
by the following loop, which should always be used as a source of
symmetry information in preference to the above space-group names.
They are only intended as comments.
;
_shelx_estimated_absorpt_t_min 0.686
_shelx_estimated_absorpt_t_max 0.822

loop_
_space_group_symop_operation_xyz
'x, y, z'
'-x+1/2, y+1/2, -z+1/2'
'-x, -y, -z'
'x-1/2, -y-1/2, z-1/2'

loop_
_atom_site_label
_atom_site_type_symbol
_atom_site_fract_x
_atom_site_fract_y
_atom_site_fract_z
_atom_site_U_iso_or_equiv
_atom_site_adp_type
_atom_site_occupancy
_atom_site_site_symmetry_order
_atom_site_calc_flag
_atom_site_refinement_flags_posn
_atom_site_refinement_flags_occupancy
Fe1 Fe 0.0000 0.5000 0.5000 0.0089(3) Uani 1 2 d S P
Fe2 Fe 0.0000 0.5000 0.0000 0.0076(3) Uani 1 2 d S P
P P 0.4326(4) 0.61518(16) 0.8072(3) 0.0090(4) Uiso 1 1 d . .
F1 F 0.1007(9) 0.5565(4) 0.2720(7) 0.0129(9) Uiso 1 1 d . .
F2 F 0.1162(9) 0.3572(4) 0.4495(7) 0.0133(9) Uiso 1 1 d . .
O1 O 0.3548(10) 0.5221(4) 0.6633(8) 0.0101(11) Uiso 1 1 d . .
O2 O 0.4280(11) 0.7206(4) 0.6938(8) 0.0128(12) Uiso 1 1 d . .
O3 O 0.7035(10) 0.6015(4) 0.9346(8) 0.0105(11) Uiso 1 1 d . .
O4 O 0.2318(10) 0.6243(4) 0.9371(8) 0.0120(11) Uiso 1 1 d . .
PbA Pb 0.5534(2) 0.28669(10) 0.65245(16) 0.0191(2) Uani 0.646 1 d . P
PbB Pb 0.4932(5) 0.3010(2) 0.7056(4) 0.0653(9) Uani 0.354 1 d . P

loop_
_atom_site_aniso_label
_atom_site_aniso_U_11
_atom_site_aniso_U_22
_atom_site_aniso_U_33
_atom_site_aniso_U_23
_atom_site_aniso_U_13
_atom_site_aniso_U_12
Fe1 0.0091(8) 0.0086(7) 0.0082(8) -0.0013(6) 0.0000(6) -0.0003(6)
Fe2 0.0077(7) 0.0067(7) 0.0076(7) 0.0005(5) 0.0000(6) 0.0002(5)
PbA 0.0264(4) 0.0137(3) 0.0156(4) 0.0013(2) 0.0012(3) -0.0055(2)
PbB 0.0694(18) 0.0311(12) 0.0653(18) 0.0306(11) -0.0499(12) -0.0305(11)

loop_
_atom_type_symbol
_atom_type_description
_atom_type_scat_dispersion_real
_atom_type_scat_dispersion_imag
_atom_type_scat_source
O O 0.0106 0.0060 'International Tables Vol C Tables 4.2.6.8 and 6.1.1.4'
H H 0.0000 0.0000 'International Tables Vol C Tables 4.2.6.8 and 6.1.1.4'
F F 0.0171 0.0103 'International Tables Vol C Tables 4.2.6.8 and 6.1.1.4'
P P 0.1023 0.0942 'International Tables Vol C Tables 4.2.6.8 and 6.1.1.4'
Fe Fe 0.3463 0.8444 'International Tables Vol C Tables 4.2.6.8 and 6.1.1.4'
Pb Pb -3.3944 10.1111 'International Tables Vol C Tables 4.2.6.8 and 6.1.1.4'
I I -0.4742 1.8119 'International Tables Vol C Tables 4.2.6.8 and 6.1.1.4'

loop_
_geom_angle_atom_site_label_1
_geom_angle_atom_site_label_2
_geom_angle_atom_site_label_3
_geom_angle
_geom_angle_site_symmetry_1
_geom_angle_site_symmetry_3
F2 Fe1 F2 180.0 3_566 .
F2 Fe1 F1 91.17(19) 3_566 3_566
F2 Fe1 F1 88.83(19) . 3_566
F2 Fe1 F1 88.83(19) 3_566 .
F2 Fe1 F1 91.17(19) . .
F1 Fe1 F1 180.0 3_566 .
F2 Fe1 O1 86.6(2) 3_566 3_566
F2 Fe1 O1 93.4(2) . 3_566
F1 Fe1 O1 92.4(2) 3_566 3_566
F1 Fe1 O1 87.6(2) . 3_566
F2 Fe1 O1 93.4(2) 3_566 .
F2 Fe1 O1 86.6(2) . .
F1 Fe1 O1 87.6(2) 3_566 .
F1 Fe1 O1 92.4(2) . .
O1 Fe1 O1 180.0 3_566 .
O3 Fe2 O3 180.0 3_666 1_454
O3 Fe2 F1 88.3(2) 3_666 .
O3 Fe2 F1 91.7(2) 1_454 .
O3 Fe2 F1 91.7(2) 3_666 3_565
O3 Fe2 F1 88.3(2) 1_454 3_565
F1 Fe2 F1 180.0 . 3_565
O3 Fe2 O4 86.9(2) 3_666 3_566
O3 Fe2 O4 93.1(2) 1_454 3_566
F1 Fe2 O4 95.4(2) . 3_566
F1 Fe2 O4 84.6(2) 3_565 3_566
O3 Fe2 O4 93.1(2) 3_666 1_554
O3 Fe2 O4 86.9(2) 1_454 1_554
F1 Fe2 O4 84.6(2) . 1_554
F1 Fe2 O4 95.4(2) 3_565 1_554
O4 Fe2 O4 180.0(2) 3_566 1_554
O3 P O2 108.2(3) . .
O3 P O1 112.9(3) . .
O2 P O1 108.7(3) . .
O3 P O4 109.0(3) . .
O2 P O4 108.4(3) . .
O1 P O4 109.5(3) . .
Fe1 F1 Fe2 127.7(2) . .
Fe1 F1 PbA 113.6(2) . 3_666
Fe2 F1 PbA 118.41(19) . 3_666
Fe1 F2 PbB 110.9(2) . .
Fe1 F2 PbA 119.1(2) . .
PbB F2 PbA 12.75(9) . .
Fe1 F2 PbB 140.5(2) . 4_565
PbB F2 PbB 108.49(17) . 4_565
PbA F2 PbB 100.12(17) . 4_565
Fe1 F2 PbA 138.9(2) . 4_565
PbB F2 PbA 108.91(18) . 4_565
PbA F2 PbA 98.67(15) . 4_565
PbB F2 PbA 12.01(8) 4_565 4_565
P O1 Fe1 124.7(3) . .
P O2 PbA 119.3(3) . 3_666
P O2 PbB 95.5(3) . 2_556
PbA O2 PbB 119.7(2) 3_666 2_556
P O3 Fe2 142.9(3) . 1_656
P O4 Fe2 125.7(3) . 1_556
P O4 PbA 110.8(3) . 2_556
Fe2 O4 PbA 107.8(2) 1_556 2_556
P O4 PbB 98.1(3) . 2_556
Fe2 O4 PbB 118.3(2) 1_556 2_556
PbA O4 PbB 12.74(8) 2_556 2_556
PbB PbA O2 144.5(4) . 3_666
PbB PbA O4 91.7(4) . 2_546
O2 PbA O4 82.66(18) 3_666 2_546
PbB PbA F2 73.1(4) . .
O2 PbA F2 71.63(17) 3_666 .
O4 PbA F2 73.86(16) 2_546 .
PbB PbA F1 95.4(4) . 3_666
O2 PbA F1 92.97(16) 3_666 3_666
O4 PbA F1 172.46(16) 2_546 3_666
F2 PbA F1 110.66(15) . 3_666
PbB PbA F2 71.5(4) . 4_666
O2 PbA F2 135.82(17) 3_666 4_666
O4 PbA F2 68.50(16) 2_546 4_666
F2 PbA F2 126.48(17) . 4_666
F1 PbA F2 111.44(15) 3_666 4_666
PbA PbB F2 94.2(4) . .
PbA PbB O4 75.6(4) . 2_546
F2 PbB O4 74.26(17) . 2_546
PbA PbB F2 96.5(4) . 4_666
F2 PbB F2 137.91(18) . 4_666
O4 PbB F2 69.31(17) 2_546 4_666
PbA PbB O2 132.4(4) . 2_546
F2 PbB O2 73.99(18) . 2_546
O4 PbB O2 56.85(18) 2_546 2_546
F2 PbB O2 68.84(17) 4_666 2_546

loop_
_geom_bond_atom_site_label_1
_geom_bond_atom_site_label_2
_geom_bond_distance
_geom_bond_site_symmetry_2
Fe1 F2 1.933(5) 3_566
Fe1 F2 1.933(5) .
Fe1 F1 1.941(5) 3_566
Fe1 F1 1.941(5) .
Fe1 O1 1.985(5) 3_566
Fe1 O1 1.985(5) .
Fe2 O3 1.978(5) 3_666
Fe2 O3 1.978(5) 1_454
Fe2 F1 2.012(5) .
Fe2 F1 2.012(5) 3_565
Fe2 O4 2.074(5) 3_566
Fe2 O4 2.074(5) 1_554
P O3 1.518(6) .
P O2 1.533(6) .
P O1 1.536(6) .
P O4 1.552(6) .
F1 PbA 2.636(5) 3_666
F2 PbB 2.475(5) .
F2 PbA 2.580(5) .
F2 PbB 2.601(5) 4_565
F2 PbA 2.726(5) 4_565
O2 PbA 2.483(6) 3_666
O2 PbB 2.665(6) 2_556
O3 Fe2 1.978(5) 1_656
O4 Fe2 2.074(5) 1_556
O4 PbA 2.508(6) 2_556
O4 PbB 2.588(6) 2_556
PbA PbB 0.571(4) .
PbA O2 2.483(6) 3_666
PbA O4 2.508(6) 2_546
PbA F1 2.636(5) 3_666
PbA F2 2.726(5) 4_666
PbB O4 2.588(6) 2_546
PbB F2 2.601(5) 4_666
PbB O2 2.665(6) 2_546
